data_7027059
loop_
_publ_author_name
'Senge, Mathias O.'
'Gerstung, Vanessa'
'Ruhlandt-Senge, Karin'
'Runge, Steffen'
'Lehmann, Ingo'

_publ_section_title
;
 Non-planar porphyrins with mixed substituent pattern: bromination and
 formylation of ethyl-substituted tetraphenylporphyrins and
 tetraalkylporphyrins
;
_journal_issue 24
_journal_name_full 'Journal of the Chemical Society, Dalton Transactions'
_journal_page_first 4187
_journal_paper_doi 10.1039/a806460a
_journal_year 1998
_chemical_formula_moiety
; 
C48 H32 Br6 N4.1(C6 H12)
;
_chemical_formula_sum 'C54 H44 Br6 N4'
_chemical_formula_weight 1228.39
_chemical_melting_point ?
_chemical_name_systematic
; 
 2,3,7,8,12,13-Hexabromo-17,18-diethyl-5,10,15,20-
 tetraphenylporphyrin
;
_space_group_IT_number 2
_symmetry_cell_setting triclinic
_symmetry_space_group_name_Hall '-P 1'
_symmetry_space_group_name_H-M 'P -1'
_atom_sites_solution_hydrogens geom
_atom_sites_solution_primary direct
_atom_sites_solution_secondary difmap
_audit_creation_method SHELXL-97
_cell_angle_alpha 105.43(6)
_cell_angle_beta 93.42(6)
_cell_angle_gamma 108.46(6)
_cell_formula_units_Z 2
_cell_length_a 13.309(10)
_cell_length_b 14.037(12)
_cell_length_c 14.053(11)
_cell_measurement_reflns_used 34
_cell_measurement_temperature 130(2)
_cell_measurement_theta_max 46
_cell_measurement_theta_min 41
_cell_volume 2371(4)
_computing_cell_refinement 'Siemens P3'
_computing_data_collection 'Siemens P3'
_computing_data_reduction 'XDISK, Shelxtl-Plus, (Siemens, 1994)'
_computing_molecular_graphics 'XP, Shelxtl-Plus, (Siemens, 1994)'
_computing_publication_material 'SHELXL-97 (Sheldrick, 1997)'
_computing_structure_refinement 'SHELXL-97 (Sheldrick, 1997)'
_computing_structure_solution 'SHELXS-97 (Sheldrick, 1990)'
_diffrn_ambient_temperature 130(2)
_diffrn_detector_area_resol_mean n/a
_diffrn_measured_fraction_theta_full 0.997
_diffrn_measured_fraction_theta_max 0.997
_diffrn_measurement_device_type 'Siemens P4/RA'
_diffrn_measurement_method 2theta-theta
_diffrn_radiation_monochromator Ni-filter
_diffrn_radiation_source 'rotating anode'
_diffrn_radiation_type CuK\a
_diffrn_radiation_wavelength 1.54178
_diffrn_reflns_av_R_equivalents 0.0674
_diffrn_reflns_av_sigmaI/netI 0.0499
_diffrn_reflns_limit_h_max 14
_diffrn_reflns_limit_h_min -14
_diffrn_reflns_limit_k_max 14
_diffrn_reflns_limit_k_min -14
_diffrn_reflns_limit_l_max 14
_diffrn_reflns_limit_l_min 0
_diffrn_reflns_number 6247
_diffrn_reflns_theta_full 55.06
_diffrn_reflns_theta_max 55.06
_diffrn_reflns_theta_min 3.30
_diffrn_standards_decay_% <1
_diffrn_standards_interval_count 198
_diffrn_standards_number 2
_exptl_absorpt_coefficient_mu 6.444
_exptl_absorpt_correction_T_max 0.7826
_exptl_absorpt_correction_T_min 0.2656
_exptl_absorpt_correction_type 'empirical, XABS2'
_exptl_absorpt_process_details '(Parkins et al., 1995)'
_exptl_crystal_colour 'metallic lustrous green'
_exptl_crystal_density_diffrn 1.721
_exptl_crystal_density_method 'not measured'
_exptl_crystal_description parallelepiped
_exptl_crystal_F_000 1212
_exptl_crystal_size_max 0.28
_exptl_crystal_size_mid 0.08
_exptl_crystal_size_min 0.04
_refine_diff_density_max 0.975
_refine_diff_density_min -1.337
_refine_diff_density_rms 0.159
_refine_ls_extinction_coef n/d
_refine_ls_extinction_method none
_refine_ls_goodness_of_fit_ref 1.036
_refine_ls_hydrogen_treatment mixed
_refine_ls_matrix_type full
_refine_ls_number_parameters 398
_refine_ls_number_reflns 5935
_refine_ls_number_restraints 18
_refine_ls_restrained_S_all 1.040
_refine_ls_R_factor_all 0.1182
_refine_ls_R_factor_gt 0.0932
_refine_ls_shift/su_max 0.878
_refine_ls_shift/su_mean 0.014
_refine_ls_structure_factor_coef Fsqd
_refine_ls_weighting_details 'calc w=1/[\s^2^(Fo^2^)+(0.1183P)^2^+34.5099P] where P=(Fo^2^+2Fc^2^)/3'
_refine_ls_weighting_scheme calc
_refine_ls_wR_factor_gt 0.2308
_refine_ls_wR_factor_ref 0.2487
_reflns_number_gt 4530
_reflns_number_total 5935
_reflns_threshold_expression >2sigma(I)
_cod_data_source_file 806460asup1.cif
_cod_data_source_block ms413
_cod_depositor_comments
;
The following automatic conversions were performed:

'_chemical_melting_point' value 'n/d' was changed to '?' - the value
is undefined or not given.

Automatic conversion script
Id: cif_fix_values 1891 2012-01-12 08:04:46Z andrius 

The following automatic conversions were performed:

data name '_atom_site_symmetry_multiplicit' was replaced with
'_atom_site_symmetry_multiplicity' as specified in the replacement
file 'data/replacement-values/replacement_tags.lst'.

Automatic conversion script
Id: cif_correct_tags 9268 2022-04-12 08:56:07Z antanas 
;
_cod_original_cell_volume 2370(3)
_cod_original_sg_symbol_H-M P-1
_cod_database_code 7027059

loop_
_symmetry_equiv_pos_as_xyz
'x, y, z'
'-x, -y, -z'

loop_
_atom_site_label
_atom_site_type_symbol
_atom_site_fract_x
_atom_site_fract_y
_atom_site_fract_z
_atom_site_U_iso_or_equiv
_atom_site_adp_type
_atom_site_occupancy
_atom_site_symmetry_multiplicity
_atom_site_calc_flag
_atom_site_refinement_flags
_atom_site_disorder_assembly
_atom_site_disorder_group
N21 N 1.2842(8) 0.4723(7) 0.7523(7) 0.037(2) Uani 1 1 d . A .
H21 H 1.2225 0.4759 0.7691 0.045 Uiso 0.50 1 calc PR . .
N22 N 1.0729(8) 0.3111(8) 0.7034(8) 0.043(3) Uani 1 1 d . A .
H22 H 1.0978 0.3635 0.6782 0.051 Uiso 0.50 1 calc PR . .
N23 N 0.9758(8) 0.4610(8) 0.6683(7) 0.038(2) Uani 1 1 d . A .
H23 H 1.0335 0.4701 0.7087 0.046 Uiso 0.50 1 calc PR . .
N24 N 1.1820(8) 0.6249(8) 0.7400(7) 0.039(2) Uani 1 1 d . A .
H24 H 1.1640 0.5571 0.7092 0.046 Uiso 0.50 1 calc PR . .
C1 C 1.3682(9) 0.5541(10) 0.7492(9) 0.037(3) Uani 1 1 d . A .
C2 C 1.4541(10) 0.5167(11) 0.7119(10) 0.047(3) Uani 1 1 d D . .
C3 C 1.4148(10) 0.4100(10) 0.6980(10) 0.046(3) Uani 1 1 d D A .
C4 C 1.3091(9) 0.3812(9) 0.7250(9) 0.038(3) Uani 1 1 d . . .
C5 C 1.2450(9) 0.2871(9) 0.7385(10) 0.040(3) Uani 1 1 d . A .
C6 C 1.1350(9) 0.2664(9) 0.7448(9) 0.036(3) Uani 1 1 d . . .
C7 C 1.0652(10) 0.1918(10) 0.7868(10) 0.047(3) Uani 1 1 d D A .
C8 C 0.9619(10) 0.1907(10) 0.7641(10) 0.045(3) Uani 1 1 d D . .
C9 C 0.9685(10) 0.2636(10) 0.7066(10) 0.045(3) Uani 1 1 d . A .
C10 C 0.8833(10) 0.2774(9) 0.6539(9) 0.040(3) Uani 1 1 d . . .
C11 C 0.8938(9) 0.3666(10) 0.6257(9) 0.038(3) Uani 1 1 d . A .
C12 C 0.8207(10) 0.3893(10) 0.5613(10) 0.045(3) Uani 1 1 d . . .
C13 C 0.8577(10) 0.4907(10) 0.5671(10) 0.043(3) Uani 1 1 d . A .
C14 C 0.9548(10) 0.5368(9) 0.6391(9) 0.039(3) Uani 1 1 d . . .
C15 C 1.0144(10) 0.6473(10) 0.6832(10) 0.042(3) Uani 1 1 d . A .
C16 C 1.1159(10) 0.6817(10) 0.7415(11) 0.047(3) Uani 1 1 d . . .
C17 C 1.1723(10) 0.7848(10) 0.8141(11) 0.050(3) Uani 1 1 d D A .
C18 C 1.2740(12) 0.7883(11) 0.8432(11) 0.056(4) Uani 1 1 d D . .
C19 C 1.2808(9) 0.6887(10) 0.7936(9) 0.040(3) Uani 1 1 d . A .
C20 C 1.3739(10) 0.6603(9) 0.7858(9) 0.039(3) Uani 1 1 d . . .
C51 C 1.2914(6) 0.2081(5) 0.7490(6) 0.044(3) Uiso 1 1 d G . .
C52 C 1.3768(6) 0.2341(5) 0.8242(6) 0.046(3) Uiso 1 1 d G A .
H52 H 1.4078 0.3043 0.8671 0.055 Uiso 1 1 calc R . .
C53 C 1.4168(6) 0.1572(6) 0.8367(6) 0.056(4) Uiso 1 1 d G A .
H53 H 1.4752 0.1749 0.8881 0.067 Uiso 1 1 calc R . .
C54 C 1.3715(7) 0.0544(6) 0.7739(7) 0.056(4) Uiso 1 1 d G A .
H54 H 1.3989 0.0019 0.7825 0.067 Uiso 1 1 calc R . .
C55 C 1.2861(7) 0.0285(5) 0.6987(6) 0.062(4) Uiso 1 1 d G A .
H55 H 1.2551 -0.0418 0.6558 0.074 Uiso 1 1 calc R . .
C56 C 1.2460(6) 0.1053(6) 0.6862(6) 0.048(3) Uiso 1 1 d G A .
H56 H 1.1877 0.0876 0.6347 0.058 Uiso 1 1 calc R . .
C101 C 0.7767(5) 0.1895(5) 0.6308(6) 0.038(3) Uiso 1 1 d G A .
C102 C 0.7707(5) 0.0886(6) 0.5771(6) 0.047(3) Uiso 1 1 d G . .
H102 H 0.8319 0.0771 0.5521 0.056 Uiso 1 1 calc R A .
C103 C 0.6749(6) 0.0046(5) 0.5600(7) 0.058(4) Uiso 1 1 d G A .
H103 H 0.6708 -0.0643 0.5234 0.070 Uiso 1 1 calc R . .
C104 C 0.5853(5) 0.0215(5) 0.5966(7) 0.054(4) Uiso 1 1 d G . .
H104 H 0.5199 -0.0359 0.5849 0.065 Uiso 1 1 calc R A .
C105 C 0.5913(5) 0.1224(6) 0.6503(7) 0.049(3) Uiso 1 1 d G A .
H105 H 0.5300 0.1339 0.6753 0.059 Uiso 1 1 calc R . .
C106 C 0.6870(6) 0.2064(5) 0.6673(6) 0.047(3) Uiso 1 1 d G . .
H106 H 0.6911 0.2753 0.7040 0.057 Uiso 1 1 calc R A .
C151 C 0.9696(6) 0.7250(6) 0.6629(7) 0.042(3) Uiso 1 1 d G . .
C152 C 0.8783(6) 0.7356(7) 0.7009(6) 0.050(3) Uiso 1 1 d G A .
H152 H 0.8444 0.6928 0.7400 0.060 Uiso 1 1 calc R . .
C153 C 0.8368(6) 0.8090(7) 0.6816(7) 0.065(4) Uiso 1 1 d G A .
H153 H 0.7744 0.8163 0.7075 0.078 Uiso 1 1 calc R . .
C154 C 0.8865(7) 0.8717(7) 0.6243(8) 0.070(4) Uiso 1 1 d G A .
H154 H 0.8580 0.9219 0.6111 0.084 Uiso 1 1 calc R . .
C155 C 0.9777(7) 0.8610(7) 0.5863(7) 0.062(4) Uiso 1 1 d G A .
H155 H 1.0117 0.9039 0.5472 0.075 Uiso 1 1 calc R . .
C156 C 1.0193(6) 0.7877(7) 0.6056(7) 0.058(4) Uiso 1 1 d G A .
H156 H 1.0816 0.7804 0.5797 0.069 Uiso 1 1 calc R . .
C201 C 1.4813(5) 0.7431(6) 0.8178(6) 0.040(3) Uiso 1 1 d G A .
C202 C 1.5118(6) 0.8230(6) 0.7731(6) 0.046(3) Uiso 1 1 d G . .
H202 H 1.4632 0.8254 0.7222 0.055 Uiso 1 1 calc R A .
C203 C 1.6135(6) 0.8995(6) 0.8030(6) 0.052(3) Uiso 1 1 d G A .
H203 H 1.6343 0.9541 0.7726 0.063 Uiso 1 1 calc R . .
C204 C 1.6846(5) 0.8961(6) 0.8776(7) 0.051(3) Uiso 1 1 d G . .
H204 H 1.7541 0.9483 0.8980 0.061 Uiso 1 1 calc R A .
C205 C 1.6541(6) 0.8162(7) 0.9222(6) 0.056(4) Uiso 1 1 d G A .
H205 H 1.7027 0.8138 0.9731 0.067 Uiso 1 1 calc R . .
C206 C 1.5524(6) 0.7397(6) 0.8923(6) 0.046(3) Uiso 1 1 d G . .
H206 H 1.5315 0.6851 0.9228 0.055 Uiso 1 1 calc R A .
Br2 Br 1.5748(2) 0.5862(2) 0.6662(2) 0.0506(8) Uani 0.60 1 d P A 1
Br3 Br 1.4804(2) 0.3172(2) 0.6299(2) 0.0462(7) Uani 0.60 1 d P A 1
Br7 Br 1.10284(15) 0.13073(17) 0.8771(2) 0.0450(5) Uani 0.70 1 d P A 1
Br8 Br 0.84736(16) 0.13083(19) 0.8220(2) 0.0487(6) Uani 0.70 1 d P A 1
Br12 Br 0.70587(12) 0.28516(12) 0.46246(11) 0.0539(5) Uani 1 1 d . A 1
Br13 Br 0.79414(12) 0.54924(12) 0.48597(11) 0.0560(5) Uani 1 1 d . A 1
Br17 Br 1.1164(2) 0.8853(2) 0.8803(2) 0.0576(8) Uani 0.60 1 d P A 1
Br18 Br 1.3691(2) 0.88994(18) 0.95839(19) 0.0499(6) Uani 0.60 1 d P A 1
C21 C 1.5642(17) 0.561(3) 0.686(3) 0.030 Uiso 0.40 1 d PD A 2
C22 C 1.547(2) 0.618(2) 0.612(2) 0.030 Uiso 0.40 1 d PD A 2
C31 C 1.486(2) 0.346(2) 0.673(2) 0.030 Uiso 0.40 1 d PD A 2
C32 C 1.448(2) 0.291(2) 0.562(2) 0.030 Uiso 0.40 1 d PD A 2
C71 C 1.091(4) 0.109(2) 0.824(3) 0.030 Uiso 0.30 1 d PD A 2
C72 C 1.106(3) 0.162(3) 0.935(3) 0.030 Uiso 0.30 1 d PD A 2
C81 C 0.876(3) 0.106(2) 0.789(3) 0.030 Uiso 0.30 1 d PD A 2
C82 C 0.826(3) 0.169(3) 0.864(3) 0.030 Uiso 0.30 1 d PD A 2
C171 C 1.123(3) 0.870(2) 0.836(2) 0.030 Uiso 0.40 1 d PD A 2
C172 C 1.046(2) 0.850(2) 0.9101(19) 0.030 Uiso 0.40 1 d PD A 2
C181 H 1.34(2) 0.893(11) 0.922(7) 0.030 Uiso 0.40 1 d PD B 2
C182 C 1.351(2) 0.842(2) 1.008(2) 0.030 Uiso 0.40 1 d PD C 2
C1S C 0.7632(18) 0.566(2) 0.890(2) 0.151(10) Uiso 1 1 d D . .
H1S1 H 0.7305 0.5165 0.8224 0.181 Uiso 1 1 calc R . .
H1S2 H 0.7678 0.6373 0.8891 0.181 Uiso 1 1 calc R . .
C2S C 0.8737(19) 0.5648(18) 0.915(2) 0.132(9) Uiso 1 1 d D . .
H2S1 H 0.9181 0.5850 0.8646 0.158 Uiso 1 1 calc R . .
H2S2 H 0.9083 0.6157 0.9813 0.158 Uiso 1 1 calc R . .
C3S C 0.865(2) 0.4565(18) 0.915(2) 0.130(9) Uiso 1 1 d D . .
H3S1 H 0.9367 0.4541 0.9332 0.156 Uiso 1 1 calc R . .
H3S2 H 0.8331 0.4063 0.8480 0.156 Uiso 1 1 calc R . .
C4S C 0.7948(17) 0.426(2) 0.990(2) 0.139(9) Uiso 1 1 d D . .
H4S1 H 0.7908 0.3548 0.9920 0.167 Uiso 1 1 calc R . .
H4S2 H 0.8266 0.4760 1.0572 0.167 Uiso 1 1 calc R . .
C5S C 0.6845(19) 0.4256(19) 0.962(2) 0.139(9) Uiso 1 1 d D . .
H5S1 H 0.6524 0.3762 0.8946 0.167 Uiso 1 1 calc R . .
H5S2 H 0.6381 0.4028 1.0103 0.167 Uiso 1 1 calc R . .
C6S C 0.693(2) 0.5345(19) 0.964(2) 0.145(10) Uiso 1 1 d D . .
H6S1 H 0.7242 0.5838 1.0320 0.174 Uiso 1 1 calc R . .
H6S2 H 0.6207 0.5369 0.9466 0.174 Uiso 1 1 calc R . .

loop_
_atom_site_aniso_label
_atom_site_aniso_U_11
_atom_site_aniso_U_22
_atom_site_aniso_U_33
_atom_site_aniso_U_23
_atom_site_aniso_U_13
_atom_site_aniso_U_12
N21 0.040(6) 0.035(6) 0.035(6) 0.005(5) 0.007(5) 0.014(5)
N22 0.043(6) 0.035(6) 0.048(7) 0.015(5) 0.007(5) 0.009(5)
N23 0.037(6) 0.040(6) 0.033(6) 0.006(5) 0.002(5) 0.012(5)
N24 0.045(6) 0.038(6) 0.033(6) 0.008(5) 0.009(5) 0.018(5)
C1 0.038(7) 0.046(8) 0.024(7) 0.007(6) 0.008(5) 0.014(6)
C2 0.044(7) 0.057(9) 0.049(9) 0.021(7) 0.015(6) 0.025(7)
C3 0.047(8) 0.040(8) 0.051(9) 0.014(7) 0.005(6) 0.016(6)
C4 0.036(7) 0.040(7) 0.031(7) 0.006(6) 0.002(5) 0.010(6)
C5 0.038(7) 0.033(7) 0.046(8) 0.011(6) 0.005(6) 0.008(6)
C6 0.040(7) 0.031(7) 0.039(8) 0.013(6) 0.007(6) 0.015(6)
C7 0.048(8) 0.045(8) 0.047(9) 0.004(7) 0.001(6) 0.023(6)
C8 0.046(8) 0.047(8) 0.038(8) 0.009(7) 0.003(6) 0.014(6)
C9 0.042(8) 0.046(8) 0.045(9) 0.014(7) 0.013(6) 0.013(6)
C10 0.045(7) 0.035(7) 0.037(8) 0.001(6) 0.011(6) 0.017(6)
C11 0.036(7) 0.045(8) 0.032(7) 0.008(6) 0.003(5) 0.016(6)
C12 0.049(8) 0.048(8) 0.034(8) 0.013(7) 0.011(6) 0.011(6)
C13 0.043(7) 0.039(8) 0.047(9) 0.008(7) 0.012(6) 0.016(6)
C14 0.046(7) 0.025(7) 0.040(8) -0.002(6) 0.010(6) 0.014(6)
C15 0.040(7) 0.050(8) 0.039(8) 0.014(7) 0.011(6) 0.021(6)
C16 0.042(8) 0.041(8) 0.057(9) 0.008(7) 0.016(7) 0.015(6)
C17 0.044(8) 0.044(8) 0.048(9) -0.009(7) 0.011(6) 0.016(6)
C18 0.062(9) 0.051(9) 0.044(9) -0.007(7) 0.007(7) 0.020(7)
C19 0.040(7) 0.045(8) 0.029(7) -0.005(6) 0.002(6) 0.021(6)
C20 0.044(7) 0.033(7) 0.028(7) 0.002(6) -0.004(5) 0.005(6)
Br2 0.0478(13) 0.0399(17) 0.067(2) 0.0167(13) 0.0323(13) 0.0137(12)
Br3 0.0524(14) 0.0412(15) 0.0468(19) 0.0043(13) 0.0239(14) 0.0230(12)
Br7 0.0418(11) 0.0519(13) 0.0498(13) 0.0301(12) 0.0038(12) 0.0159(10)
Br8 0.0316(11) 0.0590(15) 0.0636(18) 0.0383(14) 0.0096(9) 0.0098(9)
Br12 0.0556(9) 0.0576(9) 0.0408(9) 0.0111(7) 0.0023(7) 0.0134(7)
Br13 0.0668(10) 0.0596(10) 0.0458(9) 0.0148(8) 0.0081(7) 0.0283(8)
Br17 0.0712(18) 0.0483(15) 0.0476(17) -0.0073(14) -0.0032(16) 0.0331(13)
Br18 0.0578(15) 0.0373(13) 0.0434(15) -0.0014(12) -0.0039(12) 0.0147(11)

loop_
_atom_type_symbol
_atom_type_description
_atom_type_scat_dispersion_real
_atom_type_scat_dispersion_imag
_atom_type_scat_source
C C 0.0181 0.0091 'International Tables Vol C Tables 4.2.6.8 and 6.1.1.4'
H H 0.0000 0.0000 'International Tables Vol C Tables 4.2.6.8 and 6.1.1.4'
N N 0.0311 0.0180 'International Tables Vol C Tables 4.2.6.8 and 6.1.1.4'
Br Br -0.6763 1.2805 'International Tables Vol C Tables 4.2.6.8 and 6.1.1.4'

loop_
_geom_angle_atom_site_label_1
_geom_angle_atom_site_label_2
_geom_angle_atom_site_label_3
_geom_angle
C1 N21 C4 109.5(10)
C9 N22 C6 110.5(10)
C14 N23 C11 109.8(10)
C16 N24 C19 109.9(10)
N21 C1 C20 123.4(11)
N21 C1 C2 109.6(11)
C20 C1 C2 126.7(11)
C3 C2 C1 104.5(11)
C3 C2 C21 117.0(19)
C1 C2 C21 139(2)
C3 C2 Br2 125.1(10)
C1 C2 Br2 129.2(10)
C21 C2 Br2 12.4(12)
C2 C3 C4 109.5(11)
C2 C3 C31 120.1(18)
C4 C3 C31 129.8(18)
C2 C3 Br3 123.1(10)
C4 C3 Br3 126.3(9)
C31 C3 Br3 16.6(12)
N21 C4 C5 122.3(11)
N21 C4 C3 106.7(10)
C5 C4 C3 130.3(11)
C4 C5 C6 121.4(11)
C4 C5 C51 120.3(10)
C6 C5 C51 118.3(10)
N22 C6 C5 124.1(10)
N22 C6 C7 107.2(10)
C5 C6 C7 128.6(10)
C8 C7 C6 107.1(11)
C8 C7 C71 124(2)
C6 C7 C71 127(2)
C8 C7 Br7 123.5(10)
C6 C7 Br7 128.1(9)
C71 C7 Br7 22.0(14)
C7 C8 C9 106.9(11)
C7 C8 C81 114(2)
C9 C8 C81 138(2)
C7 C8 Br8 124.4(10)
C9 C8 Br8 127.3(9)
C81 C8 Br8 21.5(14)
N22 C9 C10 124.2(12)
N22 C9 C8 107.8(11)
C10 C9 C8 127.8(11)
C11 C10 C9 123.2(11)
C11 C10 C101 120.4(10)
C9 C10 C101 116.4(10)
N23 C11 C10 123.4(11)
N23 C11 C12 105.1(10)
C10 C11 C12 130.9(11)
C13 C12 C11 109.9(12)
C13 C12 Br12 124.1(10)
C11 C12 Br12 124.7(10)
C12 C13 C14 105.9(11)
C12 C13 Br13 123.2(10)
C14 C13 Br13 130.7(9)
N23 C14 C15 123.7(11)
N23 C14 C13 109.2(10)
C15 C14 C13 126.7(11)
C16 C15 C14 120.9(11)
C16 C15 C151 120.0(11)
C14 C15 C151 119.1(10)
N24 C16 C15 126.2(12)
N24 C16 C17 106.3(11)
C15 C16 C17 127.5(12)
C18 C17 C16 107.5(11)
C18 C17 C171 130.6(18)
C16 C17 C171 121.5(18)
C18 C17 Br17 122.5(10)
C16 C17 Br17 128.7(10)
C171 C17 Br17 17.9(12)
C17 C18 C19 107.3(12)
C17 C18 Br18 124.4(10)
C19 C18 Br18 125.6(10)
N24 C19 C20 123.1(11)
N24 C19 C18 108.1(11)
C20 C19 C18 128.1(12)
C1 C20 C19 122.2(11)
C1 C20 C201 118.1(10)
C19 C20 C201 119.7(10)
C52 C51 C56 120.0
C52 C51 C5 120.4(7)
C56 C51 C5 119.5(7)
C53 C52 C51 120.0
C52 C53 C54 120.0
C53 C54 C55 120.0
C54 C55 C56 120.0
C55 C56 C51 120.0
C102 C101 C106 120.0
C102 C101 C10 118.7(7)
C106 C101 C10 121.2(7)
C101 C102 C103 120.0
C102 C103 C104 120.0
C105 C104 C103 120.0
C104 C105 C106 120.0
C105 C106 C101 120.0
C152 C151 C156 120.0
C152 C151 C15 120.3(7)
C156 C151 C15 119.7(7)
C151 C152 C153 120.0
C154 C153 C152 120.0
C155 C154 C153 120.0
C154 C155 C156 120.0
C155 C156 C151 120.0
C202 C201 C206 120.0
C202 C201 C20 120.6(6)
C206 C201 C20 119.4(7)
C201 C202 C203 120.0
C204 C203 C202 120.0
C205 C204 C203 120.0
C204 C205 C206 120.0
C205 C206 C201 120.0
C2 C21 C22 104(2)
C3 C31 C32 102(2)
C72 C71 C7 99(3)
C82 C81 C8 102(3)
C17 C171 C172 108.8(19)
C2S C1S C6S 112(2)
C3S C2S C1S 108(2)
C2S C3S C4S 109(2)
C5S C4S C3S 110(2)
C6S C5S C4S 108(2)
C5S C6S C1S 108(2)

loop_
_geom_bond_atom_site_label_1
_geom_bond_atom_site_label_2
_geom_bond_distance
N21 C1 1.338(15)
N21 C4 1.385(15)
N22 C9 1.346(16)
N22 C6 1.371(15)
N23 C14 1.337(15)
N23 C11 1.375(15)
N24 C16 1.360(16)
N24 C19 1.369(16)
C1 C20 1.417(17)
C1 C2 1.471(17)
C2 C3 1.375(18)
C2 C21 1.509(10)
C2 Br2 1.846(13)
C3 C4 1.439(17)
C3 C31 1.503(10)
C3 Br3 1.879(13)
C4 C5 1.396(17)
C5 C6 1.413(17)
C5 C51 1.463(13)
C6 C7 1.444(18)
C7 C8 1.387(18)
C7 C71 1.511(10)
C7 Br7 1.836(13)
C8 C9 1.448(18)
C8 C81 1.508(10)
C8 Br8 1.842(13)
C9 C10 1.410(18)
C10 C11 1.379(17)
C10 C101 1.505(13)
C11 C12 1.454(17)
C12 C13 1.328(18)
C12 Br12 1.912(13)
C13 C14 1.442(18)
C13 Br13 1.874(13)
C14 C15 1.439(17)
C15 C16 1.405(18)
C15 C151 1.477(13)
C16 C17 1.460(18)
C17 C18 1.371(19)
C17 C171 1.504(10)
C17 Br17 1.859(12)
C18 C19 1.421(18)
C18 Br18 1.908(14)
C19 C20 1.418(17)
C20 C201 1.480(13)
C51 C52 1.3900
C51 C56 1.3900
C52 C53 1.3900
C53 C54 1.3900
C54 C55 1.3900
C55 C56 1.3900
C101 C102 1.3900
C101 C106 1.3900
C102 C103 1.3900
C103 C104 1.3900
C104 C105 1.3900
C105 C106 1.3900
C151 C152 1.3900
C151 C156 1.3900
C152 C153 1.3900
C153 C154 1.3900
C154 C155 1.3900
C155 C156 1.3900
C201 C202 1.3900
C201 C206 1.3900
C202 C203 1.3900
C203 C204 1.3900
C204 C205 1.3900
C205 C206 1.3900
C21 C22 1.510(10)
C31 C32 1.511(10)
C71 C72 1.508(10)
C81 C82 1.507(10)
C171 C172 1.525(10)
C1S C2S 1.497(15)
C1S C6S 1.502(15)
C2S C3S 1.488(15)
C3S C4S 1.498(15)
C4S C5S 1.496(15)
C5S C6S 1.489(15)
